data_7105446
loop_
_publ_author_name
'Wolf, Robert'
'Schn\"ockelborg, Eva-Maria'

_publ_section_title
;
 A reactive iron napthalene complex provides convenient access to the
 Cp*Fe(-) synthon (Cp*=C(5)Me(5)).
;
_journal_issue 16
_journal_name_full 'Chemical communications (Cambridge, England)'
_journal_page_first 2832
_journal_page_last 2834
_journal_paper_doi 10.1039/b926986j
_journal_volume 46
_journal_year 2010
_chemical_formula_sum 'C32 H45 Fe K O6'
_chemical_formula_weight 620.63
_chemical_name_systematic
;
?
;
_space_group_IT_number 14
_symmetry_cell_setting monoclinic
_symmetry_space_group_name_Hall '-P 2ybc'
_symmetry_space_group_name_H-M 'P 1 21/c 1'
_atom_sites_solution_hydrogens geom
_atom_sites_solution_primary direct
_atom_sites_solution_secondary difmap
_audit_creation_method SHELXL-97
_cell_angle_alpha 90.00
_cell_angle_beta 102.0420(10)
_cell_angle_gamma 90.00
_cell_formula_units_Z 4
_cell_length_a 11.3254(9)
_cell_length_b 19.2204(16)
_cell_length_c 14.9090(12)
_cell_measurement_reflns_used 9613
_cell_measurement_temperature 153(2)
_cell_measurement_theta_max 30.36
_cell_measurement_theta_min 2.32
_cell_volume 3174.0(4)
_computing_cell_refinement 'APEX2(Bruker AXS, 2007)'
_computing_data_collection 'APEX2(Bruker AXS, 2007)'
_computing_data_reduction 'SAINT,SADABS (Bruker AXS, 2007 )'
_computing_molecular_graphics
;
ORTEP3,L.J. Farrugia, J. Appl. Cryst. (1997) 30, 565
;
_computing_structure_refinement
;
SHELXL-97, G. M. Sheldrick, Acta Cryst. (2008) A64, 112-122
;
_computing_structure_solution
;
SHELXS-97 , G. M. Sheldrick, Acta Cryst. (2008) A64, 112-122
;
_diffrn_ambient_temperature 153(2)
_diffrn_detector_area_resol_mean 80
_diffrn_measured_fraction_theta_full 0.997
_diffrn_measured_fraction_theta_max 0.997
_diffrn_measurement_device_type 'CCD area detector'
_diffrn_measurement_method 'Omega and Phi scans'
_diffrn_radiation_monochromator graphite
_diffrn_radiation_source 'fine-focus sealed tube'
_diffrn_radiation_type MoK\a
_diffrn_radiation_wavelength 0.71073
_diffrn_reflns_av_R_equivalents 0.0300
_diffrn_reflns_av_sigmaI/netI 0.0257
_diffrn_reflns_limit_h_max 14
_diffrn_reflns_limit_h_min -14
_diffrn_reflns_limit_k_max 25
_diffrn_reflns_limit_k_min -25
_diffrn_reflns_limit_l_max 19
_diffrn_reflns_limit_l_min -19
_diffrn_reflns_number 31912
_diffrn_reflns_theta_full 27.88
_diffrn_reflns_theta_max 27.88
_diffrn_reflns_theta_min 4.13
_exptl_absorpt_coefficient_mu 0.647
_exptl_absorpt_correction_T_max 0.9872
_exptl_absorpt_correction_T_min 0.9092
_exptl_absorpt_correction_type multi-scan
_exptl_absorpt_process_details
;
Corrections were done with the SADABS program, utilizing the none merged
raw data obtained from the integration process. Integration and final cell
refinement were done with SAINT.

SADABS reports ratio of Tmin/Tmax = 0.838256

;
_exptl_crystal_colour orange
_exptl_crystal_density_diffrn 1.299
_exptl_crystal_density_method 'not measured'
_exptl_crystal_description block
_exptl_crystal_F_000 1320
_exptl_crystal_size_max 0.15
_exptl_crystal_size_mid 0.12
_exptl_crystal_size_min 0.02
_refine_diff_density_max 0.631
_refine_diff_density_min -0.344
_refine_diff_density_rms 0.061
_refine_ls_extinction_method none
_refine_ls_goodness_of_fit_ref 1.063
_refine_ls_hydrogen_treatment mixed
_refine_ls_matrix_type full
_refine_ls_number_parameters 382
_refine_ls_number_reflns 7537
_refine_ls_number_restraints 0
_refine_ls_restrained_S_all 1.063
_refine_ls_R_factor_all 0.0552
_refine_ls_R_factor_gt 0.0430
_refine_ls_shift/su_max 0.004
_refine_ls_shift/su_mean 0.000
_refine_ls_structure_factor_coef Fsqd
_refine_ls_weighting_details 'calc w=1/[\s^2^(Fo^2^)+(0.0596P)^2^+2.0657P] where P=(Fo^2^+2Fc^2^)/3'
_refine_ls_weighting_scheme calc
_refine_ls_wR_factor_gt 0.1111
_refine_ls_wR_factor_ref 0.1192
_reflns_number_gt 6183
_reflns_number_total 7537
_reflns_threshold_expression >2sigma(I)
_cod_data_source_file b926986j.txt
_cod_data_source_block 1
_cod_original_sg_symbol_H-M P2(1)/c
_cod_database_code 7105446

loop_
_symmetry_equiv_pos_as_xyz
'x, y, z'
'-x, y+1/2, -z+1/2'
'-x, -y, -z'
'x, -y-1/2, z-1/2'

loop_
_atom_site_label
_atom_site_type_symbol
_atom_site_fract_x
_atom_site_fract_y
_atom_site_fract_z
_atom_site_U_iso_or_equiv
_atom_site_adp_type
_atom_site_occupancy
_atom_site_symmetry_multiplicity
_atom_site_calc_flag
_atom_site_refinement_flags
_atom_site_disorder_assembly
_atom_site_disorder_group
C1 C -0.10825(17) 0.32673(10) 0.52546(14) 0.0247(4) Uani 1 1 d . . .
C2 C -0.02104(18) 0.32407(11) 0.46811(14) 0.0292(4) Uani 1 1 d . . .
C3 C 0.0552(2) 0.26500(12) 0.49487(17) 0.0379(5) Uani 1 1 d . . .
C4 C 0.0151(2) 0.23198(11) 0.56940(19) 0.0399(6) Uani 1 1 d . . .
C5 C -0.08582(18) 0.27017(11) 0.58821(16) 0.0324(5) Uani 1 1 d . . .
C6 C -0.20724(19) 0.37927(11) 0.51923(16) 0.0326(5) Uani 1 1 d . . .
H6A H -0.2797 0.3625 0.4768 0.049 Uiso 1 1 calc R . .
H6B H -0.1815 0.4235 0.4967 0.049 Uiso 1 1 calc R . .
H6C H -0.2254 0.3862 0.5801 0.049 Uiso 1 1 calc R . .
C7 C -0.0108(2) 0.37420(16) 0.39339(16) 0.0451(6) Uani 1 1 d . . .
H7A H 0.0746 0.3819 0.3928 0.068 Uiso 1 1 calc R . .
H7B H -0.0483 0.4185 0.4042 0.068 Uiso 1 1 calc R . .
H7C H -0.0519 0.3551 0.3342 0.068 Uiso 1 1 calc R . .
C8 C 0.1567(3) 0.2424(2) 0.4502(2) 0.0707(11) Uani 1 1 d . . .
H8A H 0.2337 0.2588 0.4868 0.106 Uiso 1 1 calc R . .
H8B H 0.1445 0.2622 0.3884 0.106 Uiso 1 1 calc R . .
H8C H 0.1578 0.1915 0.4463 0.106 Uiso 1 1 calc R . .
C9 C 0.0672(3) 0.16701(13) 0.6189(3) 0.0668(10) Uani 1 1 d . . .
H9A H 0.0256 0.1262 0.5880 0.100 Uiso 1 1 calc R . .
H9B H 0.0565 0.1685 0.6824 0.100 Uiso 1 1 calc R . .
H9C H 0.1535 0.1641 0.6184 0.100 Uiso 1 1 calc R . .
C10 C -0.1573(2) 0.25319(16) 0.6598(2) 0.0544(8) Uani 1 1 d . . .
H10A H -0.1872 0.2963 0.6822 0.082 Uiso 1 1 calc R . .
H10B H -0.1056 0.2287 0.7110 0.082 Uiso 1 1 calc R . .
H10C H -0.2258 0.2234 0.6328 0.082 Uiso 1 1 calc R . .
C11 C 0.15772(17) 0.42495(10) 0.59800(14) 0.0248(4) Uani 1 1 d . . .
C12 C 0.09416(19) 0.41965(11) 0.67229(15) 0.0295(4) Uani 1 1 d . . .
C13 C 0.1268(2) 0.36188(12) 0.73003(15) 0.0328(5) Uani 1 1 d . . .
C14 C 0.21733(19) 0.31645(11) 0.70587(14) 0.0286(4) Uani 1 1 d . . .
C20 C 0.31668(17) 0.34597(10) 0.66953(13) 0.0236(4) Uani 1 1 d . . .
C19 C 0.28535(17) 0.40546(10) 0.61300(13) 0.0227(4) Uani 1 1 d . . .
C15 C 0.43217(18) 0.31832(11) 0.67938(15) 0.0304(4) Uani 1 1 d . . .
H17 H 0.4549 0.2794 0.7184 0.036 Uiso 1 1 calc R . .
C16 C 0.51581(19) 0.34735(12) 0.63209(17) 0.0353(5) Uani 1 1 d . . .
H18 H 0.5929 0.3264 0.6367 0.042 Uiso 1 1 calc R . .
C17 C 0.48610(19) 0.40575(12) 0.57942(16) 0.0343(5) Uani 1 1 d . . .
H19 H 0.5431 0.4258 0.5485 0.041 Uiso 1 1 calc R . .
C18 C 0.37103(18) 0.43594(11) 0.57118(14) 0.0289(4) Uani 1 1 d . . .
H20 H 0.3519 0.4775 0.5367 0.035 Uiso 1 1 calc R . .
C21 C 0.5564(4) 0.62856(16) 0.7094(3) 0.0787(12) Uani 1 1 d . . .
H21A H 0.5878 0.6564 0.7651 0.094 Uiso 1 1 calc R . .
H21B H 0.5239 0.6610 0.6586 0.094 Uiso 1 1 calc R . .
C22 C 0.6554(4) 0.58659(18) 0.6855(2) 0.0740(11) Uani 1 1 d . . .
H22A H 0.6235 0.5581 0.6304 0.089 Uiso 1 1 calc R . .
H22B H 0.7185 0.6178 0.6713 0.089 Uiso 1 1 calc R . .
C23 C 0.8081(3) 0.50726(19) 0.7445(3) 0.0677(9) Uani 1 1 d . . .
H23A H 0.8717 0.5413 0.7385 0.081 Uiso 1 1 calc R . .
H23B H 0.7868 0.4806 0.6866 0.081 Uiso 1 1 calc R . .
C24 C 0.8534(2) 0.45976(18) 0.8211(3) 0.0668(10) Uani 1 1 d . . .
H24A H 0.9287 0.4373 0.8121 0.080 Uiso 1 1 calc R . .
H24B H 0.8721 0.4864 0.8792 0.080 Uiso 1 1 calc R . .
C25 C 0.8066(3) 0.35449(18) 0.8912(3) 0.0725(11) Uani 1 1 d . . .
H25A H 0.8418 0.3753 0.9515 0.087 Uiso 1 1 calc R . .
H25B H 0.8700 0.3268 0.8709 0.087 Uiso 1 1 calc R . .
C26 C 0.7039(4) 0.30916(15) 0.8991(3) 0.0768(12) Uani 1 1 d . . .
H26A H 0.6659 0.2901 0.8382 0.092 Uiso 1 1 calc R . .
H26B H 0.7322 0.2698 0.9409 0.092 Uiso 1 1 calc R . .
C27 C 0.5251(4) 0.3111(2) 0.9576(3) 0.0879(15) Uani 1 1 d . . .
H27A H 0.5589 0.2731 1.0001 0.105 Uiso 1 1 calc R . .
H27B H 0.4746 0.2903 0.9018 0.105 Uiso 1 1 calc R . .
C28 C 0.4519(4) 0.3586(3) 1.0022(2) 0.0873(15) Uani 1 1 d . . .
H28A H 0.3912 0.3316 1.0267 0.105 Uiso 1 1 calc R . .
H28B H 0.5045 0.3832 1.0538 0.105 Uiso 1 1 calc R . .
C29 C 0.3279(4) 0.4577(2) 0.9729(3) 0.0867(14) Uani 1 1 d . . .
H29A H 0.3839 0.4880 1.0158 0.104 Uiso 1 1 calc R . .
H29B H 0.2728 0.4348 1.0073 0.104 Uiso 1 1 calc R . .
C30 C 0.2579(3) 0.4996(2) 0.8971(3) 0.0793(13) Uani 1 1 d . . .
H30A H 0.2049 0.4687 0.8530 0.095 Uiso 1 1 calc R . .
H30B H 0.2062 0.5331 0.9216 0.095 Uiso 1 1 calc R . .
C31 C 0.2781(3) 0.57204(18) 0.7725(3) 0.0724(11) Uani 1 1 d . . .
C32 C 0.3647(3) 0.62138(16) 0.7455(2) 0.0725(11) Uani 1 1 d . . .
H32A H 0.3240 0.6482 0.6911 0.087 Uiso 1 1 calc R . .
H32B H 0.3931 0.6546 0.7962 0.087 Uiso 1 1 calc R . .
Fe1 Fe 0.06675(2) 0.331623(14) 0.602022(19) 0.02172(9) Uani 1 1 d . . .
K1 K 0.51665(4) 0.45113(2) 0.79595(3) 0.02940(11) Uani 1 1 d . . .
O1 O 0.4655(2) 0.58464(9) 0.72479(14) 0.0595(6) Uani 1 1 d . . .
O2 O 0.70663(19) 0.54212(10) 0.76066(13) 0.0528(5) Uani 1 1 d . . .
O3 O 0.76477(17) 0.40753(10) 0.82669(15) 0.0559(5) Uani 1 1 d . . .
O4 O 0.6183(2) 0.35040(10) 0.93448(15) 0.0645(6) Uani 1 1 d . . .
O5 O 0.3926(2) 0.40798(14) 0.93569(13) 0.0664(7) Uani 1 1 d . . .
O6 O 0.33833(17) 0.53651(12) 0.85116(14) 0.0587(6) Uani 1 1 d . . .
H11 H 0.130(2) 0.4587(12) 0.5550(15) 0.022(5) Uiso 1 1 d . . .
H14 H 0.235(2) 0.2727(13) 0.7381(16) 0.026(6) Uiso 1 1 d . . .
H12 H 0.029(2) 0.4527(13) 0.6764(17) 0.035(6) Uiso 1 1 d . . .
H13 H 0.085(2) 0.3505(15) 0.7807(19) 0.045(7) Uiso 1 1 d . . .

loop_
_atom_site_aniso_label
_atom_site_aniso_U_11
_atom_site_aniso_U_22
_atom_site_aniso_U_33
_atom_site_aniso_U_23
_atom_site_aniso_U_13
_atom_site_aniso_U_12
C1 0.0193(9) 0.0218(9) 0.0314(10) -0.0007(7) 0.0014(7) -0.0021(7)
C2 0.0223(9) 0.0351(11) 0.0282(10) -0.0081(8) 0.0009(8) 0.0003(8)
C3 0.0257(10) 0.0379(12) 0.0460(13) -0.0192(10) -0.0019(9) 0.0056(9)
C4 0.0283(11) 0.0202(10) 0.0624(16) -0.0036(10) -0.0104(10) 0.0005(8)
C5 0.0220(9) 0.0240(10) 0.0474(13) 0.0070(9) -0.0014(9) -0.0065(8)
C6 0.0247(10) 0.0319(11) 0.0409(12) 0.0022(9) 0.0060(9) 0.0051(8)
C7 0.0379(13) 0.0707(18) 0.0263(11) 0.0031(11) 0.0059(9) -0.0015(12)
C8 0.0434(16) 0.091(2) 0.075(2) -0.0448(19) 0.0058(15) 0.0231(16)
C9 0.0479(16) 0.0230(12) 0.113(3) 0.0046(14) -0.0204(17) 0.0047(11)
C10 0.0336(13) 0.0605(17) 0.0666(18) 0.0333(14) 0.0049(12) -0.0133(12)
C11 0.0217(9) 0.0211(9) 0.0307(10) 0.0004(8) 0.0036(8) -0.0003(7)
C12 0.0245(10) 0.0308(10) 0.0348(11) -0.0106(8) 0.0096(8) -0.0033(8)
C13 0.0327(11) 0.0429(12) 0.0244(10) -0.0037(9) 0.0097(8) -0.0094(9)
C14 0.0278(10) 0.0294(10) 0.0263(10) 0.0056(8) 0.0003(8) -0.0044(8)
C20 0.0224(9) 0.0224(9) 0.0238(9) -0.0030(7) -0.0003(7) -0.0037(7)
C19 0.0210(9) 0.0221(9) 0.0242(9) -0.0027(7) 0.0030(7) -0.0027(7)
C15 0.0255(10) 0.0235(9) 0.0374(11) -0.0008(8) -0.0042(8) 0.0012(8)
C16 0.0214(10) 0.0350(11) 0.0484(13) -0.0106(10) 0.0048(9) 0.0025(8)
C17 0.0255(10) 0.0398(12) 0.0408(12) -0.0061(10) 0.0139(9) -0.0057(9)
C18 0.0268(10) 0.0285(10) 0.0317(10) 0.0011(8) 0.0071(8) -0.0033(8)
C21 0.142(4) 0.0318(15) 0.062(2) 0.0110(14) 0.021(2) -0.0028(19)
C22 0.119(3) 0.0583(19) 0.0534(18) 0.0108(15) 0.037(2) -0.024(2)
C23 0.069(2) 0.070(2) 0.077(2) -0.0248(18) 0.0439(18) -0.0174(17)
C24 0.0310(13) 0.075(2) 0.099(3) -0.038(2) 0.0229(15) -0.0048(13)
C25 0.067(2) 0.0600(19) 0.074(2) -0.0194(17) -0.0228(17) 0.0311(17)
C26 0.102(3) 0.0287(13) 0.078(2) 0.0035(14) -0.033(2) 0.0208(16)
C27 0.124(4) 0.064(2) 0.057(2) 0.0268(18) -0.023(2) -0.050(2)
C28 0.088(3) 0.128(4) 0.0381(16) 0.022(2) -0.0065(17) -0.076(3)
C29 0.078(2) 0.135(4) 0.056(2) -0.046(2) 0.0355(19) -0.061(3)
C30 0.0413(16) 0.103(3) 0.101(3) -0.063(2) 0.0329(18) -0.0218(17)
C31 0.0539(18) 0.0560(18) 0.089(2) -0.0343(17) -0.0280(17) 0.0234(15)
C32 0.094(3) 0.0432(16) 0.0618(19) -0.0117(14) -0.0254(18) 0.0374(17)
Fe1 0.01818(14) 0.02080(14) 0.02566(15) -0.00077(10) 0.00336(10) -0.00197(10)
K1 0.0334(2) 0.0240(2) 0.0298(2) -0.00085(16) 0.00422(18) 0.00146(17)
O1 0.0947(16) 0.0274(9) 0.0492(11) -0.0022(8) -0.0019(11) 0.0074(10)
O2 0.0685(13) 0.0463(10) 0.0528(11) -0.0130(9) 0.0341(10) -0.0161(9)
O3 0.0389(10) 0.0503(11) 0.0715(13) -0.0144(10) -0.0041(9) 0.0123(8)
O4 0.0852(16) 0.0363(10) 0.0597(13) 0.0135(9) -0.0132(11) -0.0171(10)
O5 0.0631(13) 0.1012(18) 0.0352(10) -0.0149(11) 0.0114(9) -0.0378(12)
O6 0.0343(9) 0.0751(14) 0.0614(12) -0.0347(11) -0.0019(9) 0.0032(9)

loop_
_atom_type_symbol
_atom_type_description
_atom_type_scat_dispersion_real
_atom_type_scat_dispersion_imag
_atom_type_scat_source
C C 0.0033 0.0016 'International Tables Vol C Tables 4.2.6.8 and 6.1.1.4'
H H 0.0000 0.0000 'International Tables Vol C Tables 4.2.6.8 and 6.1.1.4'
O O 0.0106 0.0060 'International Tables Vol C Tables 4.2.6.8 and 6.1.1.4'
K K 0.2009 0.2494 'International Tables Vol C Tables 4.2.6.8 and 6.1.1.4'
Fe Fe 0.3463 0.8444 'International Tables Vol C Tables 4.2.6.8 and 6.1.1.4'

loop_
_geom_angle_atom_site_label_1
_geom_angle_atom_site_label_2
_geom_angle_atom_site_label_3
_geom_angle
_geom_angle_site_symmetry_1
_geom_angle_site_symmetry_3
_geom_angle_publ_flag
C5 C1 C2 108.29(18) . . ?
C5 C1 C6 125.81(19) . . ?
C2 C1 C6 125.89(18) . . ?
C5 C1 Fe1 69.72(11) . . ?
C2 C1 Fe1 68.41(11) . . ?
C6 C1 Fe1 128.40(14) . . ?
C3 C2 C1 108.2(2) . . ?
C3 C2 C7 125.6(2) . . ?
C1 C2 C7 126.2(2) . . ?
C3 C2 Fe1 69.00(12) . . ?
C1 C2 Fe1 70.75(11) . . ?
C7 C2 Fe1 125.80(16) . . ?
C2 C3 C4 107.3(2) . . ?
C2 C3 C8 125.2(3) . . ?
C4 C3 C8 127.5(3) . . ?
C2 C3 Fe1 69.83(12) . . ?
C4 C3 Fe1 69.40(13) . . ?
C8 C3 Fe1 126.81(18) . . ?
C3 C4 C5 108.60(19) . . ?
C3 C4 C9 126.3(3) . . ?
C5 C4 C9 125.1(3) . . ?
C3 C4 Fe1 69.29(12) . . ?
C5 C4 Fe1 70.86(12) . . ?
C9 C4 Fe1 126.91(18) . . ?
C1 C5 C4 107.6(2) . . ?
C1 C5 C10 125.7(2) . . ?
C4 C5 C10 126.6(2) . . ?
C1 C5 Fe1 70.10(11) . . ?
C4 C5 Fe1 68.17(12) . . ?
C10 C5 Fe1 128.03(18) . . ?
C12 C11 C19 119.91(18) . . ?
C13 C12 C11 114.54(18) . . ?
C13 C12 Fe1 68.98(12) . . ?
C11 C12 Fe1 72.71(11) . . ?
C12 C13 C14 115.67(19) . . ?
C12 C13 Fe1 69.36(12) . . ?
C14 C13 Fe1 72.61(12) . . ?
C13 C14 C20 119.86(19) . . ?
C15 C20 C19 118.88(18) . . ?
C15 C20 C14 126.32(19) . . ?
C19 C20 C14 114.59(17) . . ?
C18 C19 C20 119.65(18) . . ?
C18 C19 C11 125.72(18) . . ?
C20 C19 C11 114.37(17) . . ?
C20 C15 C16 120.8(2) . . ?
C17 C16 C15 120.05(19) . . ?
C16 C17 C18 120.0(2) . . ?
C19 C18 C17 120.5(2) . . ?
O1 C21 C22 109.4(3) . . ?
O2 C22 C21 109.9(3) . . ?
O2 C23 C24 109.3(3) . . ?
O3 C24 C23 110.2(3) . . ?
O3 C25 C26 108.8(2) . . ?
O4 C26 C25 107.9(2) . . ?
O4 C27 C28 107.4(3) . . ?
O5 C28 C27 108.9(3) . . ?
O5 C29 C30 108.2(3) . . ?
O6 C30 C29 110.0(3) . . ?
O6 C31 C32 107.8(2) . . ?
O1 C32 C31 110.3(2) . . ?
C13 Fe1 C12 41.66(10) . . ?
C13 Fe1 C3 153.99(10) . . ?
C12 Fe1 C3 158.84(10) . . ?
C13 Fe1 C4 122.19(10) . . ?
C12 Fe1 C4 159.66(11) . . ?
C3 Fe1 C4 41.31(11) . . ?
C13 Fe1 C2 164.83(9) . . ?
C12 Fe1 C2 124.67(9) . . ?
C3 Fe1 C2 41.17(9) . . ?
C4 Fe1 C2 69.01(9) . . ?
C13 Fe1 C5 112.12(9) . . ?
C12 Fe1 C5 125.19(9) . . ?
C3 Fe1 C5 69.26(10) . . ?
C4 Fe1 C5 40.97(9) . . ?
C2 Fe1 C5 68.63(9) . . ?
C13 Fe1 C1 129.97(9) . . ?
C12 Fe1 C1 110.88(8) . . ?
C3 Fe1 C1 68.94(8) . . ?
C4 Fe1 C1 68.35(8) . . ?
C2 Fe1 C1 40.85(8) . . ?
C5 Fe1 C1 40.18(8) . . ?
O1 K1 O6 58.51(7) . . ?
O1 K1 O5 116.60(8) . . ?
O6 K1 O5 58.22(8) . . ?
O1 K1 O3 116.55(7) . . ?
O6 K1 O3 148.04(6) . . ?
O5 K1 O3 114.24(7) . . ?
O1 K1 O4 155.24(6) . . ?
O6 K1 O4 112.31(7) . . ?
O5 K1 O4 57.95(8) . . ?
O3 K1 O4 57.35(7) . . ?
O1 K1 O2 58.70(7) . . ?
O6 K1 O2 107.55(6) . . ?
O5 K1 O2 143.08(6) . . ?
O3 K1 O2 57.88(6) . . ?
O4 K1 O2 109.47(7) . . ?
C21 O1 C32 112.9(3) . . ?
C21 O1 K1 121.3(2) . . ?
C32 O1 K1 118.9(2) . . ?
C23 O2 C22 111.5(3) . . ?
C23 O2 K1 114.24(18) . . ?
C22 O2 K1 107.84(19) . . ?
C25 O3 C24 113.9(3) . . ?
C25 O3 K1 119.7(2) . . ?
C24 O3 K1 117.33(17) . . ?
C27 O4 C26 113.2(3) . . ?
C27 O4 K1 109.3(2) . . ?
C26 O4 K1 107.82(18) . . ?
C29 O5 C28 112.9(3) . . ?
C29 O5 K1 118.1(2) . . ?
C28 O5 K1 117.6(2) . . ?
C31 O6 C30 113.1(3) . . ?
C31 O6 K1 106.75(18) . . ?
C30 O6 K1 114.27(19) . . ?

loop_
_geom_bond_atom_site_label_1
_geom_bond_atom_site_label_2
_geom_bond_distance
_geom_bond_site_symmetry_2
_geom_bond_publ_flag
C1 C5 1.422(3) . ?
C1 C2 1.436(3) . ?
C1 C6 1.497(3) . ?
C1 Fe1 2.0727(19) . ?
C2 C3 1.432(3) . ?
C2 C7 1.496(3) . ?
C2 Fe1 2.041(2) . ?
C3 C4 1.433(4) . ?
C3 C8 1.508(4) . ?
C3 Fe1 2.030(2) . ?
C4 C5 1.435(3) . ?
C4 C9 1.507(3) . ?
C4 Fe1 2.032(2) . ?
C5 C10 1.504(4) . ?
C5 Fe1 2.068(2) . ?
C11 C12 1.445(3) . ?
C11 C19 1.465(3) . ?
C12 C13 1.406(3) . ?
C12 Fe1 1.980(2) . ?
C13 C14 1.448(3) . ?
C13 Fe1 1.975(2) . ?
C14 C20 1.461(3) . ?
C20 C15 1.391(3) . ?
C20 C19 1.421(3) . ?
C19 C18 1.388(3) . ?
C15 C16 1.409(3) . ?
C16 C17 1.371(3) . ?
C17 C18 1.408(3) . ?
C21 O1 1.387(4) . ?
C21 C22 1.483(6) . ?
C22 O2 1.432(4) . ?
C23 O2 1.394(4) . ?
C23 C24 1.469(5) . ?
C24 O3 1.434(4) . ?
C25 O3 1.413(4) . ?
C25 C26 1.478(6) . ?
C26 O4 1.435(5) . ?
C27 O4 1.398(4) . ?
C27 C28 1.481(6) . ?
C28 O5 1.434(5) . ?
C29 O5 1.389(5) . ?
C29 C30 1.477(6) . ?
C30 O6 1.436(4) . ?
C31 O6 1.405(4) . ?
C31 C32 1.478(6) . ?
C32 O1 1.430(4) . ?
K1 O1 2.7909(19) . ?
K1 O6 2.8535(19) . ?
K1 O5 2.868(2) . ?
K1 O3 2.8760(19) . ?
K1 O4 2.889(2) . ?
K1 O2 2.9046(19) . ?
